data_7120534
loop_
_publ_author_name
'Zhang, Yixin'
'Tong, Peng'
'Yang, Dawei'
'Li, Jianzhe'
'Wang, Baomin'
'Qu, Jingping'

_publ_section_title
;
 Migratory Insertion and Hydrogenation of a Bridging Azide in
 Thiolate-Bridged Dicobalt Reaction Platform
;
_journal_name_full 'Chem. Commun.'
_journal_paper_doi 10.1039/C7CC05092E
_journal_year 2017
_chemical_formula_sum 'C49 H62 B Cl2 Co2 N S2'
_chemical_formula_weight 928.68
_space_group_crystal_system monoclinic
_space_group_IT_number 14
_space_group_name_Hall '-P 2ybc'
_space_group_name_H-M_alt 'P 1 21/c 1'
_symmetry_space_group_name_Hall '-P 2ybc'
_symmetry_space_group_name_H-M 'P 1 21/c 1'
_atom_sites_solution_hydrogens geom
_audit_creation_method SHELXL-2014/7
_audit_update_record
;
2017-05-23 deposited with the CCDC.
2017-08-10 downloaded from the CCDC.
;
_cell_angle_alpha 90
_cell_angle_beta 97.849(2)
_cell_angle_gamma 90
_cell_formula_units_Z 4
_cell_length_a 13.9953(5)
_cell_length_b 14.6819(6)
_cell_length_c 23.9801(9)
_cell_measurement_reflns_used 3882
_cell_measurement_temperature 298(2)
_cell_measurement_theta_max 20.89
_cell_measurement_theta_min 2.40
_cell_volume 4881.2(3)
_computing_cell_refinement 'Bruker SMART'
_computing_data_collection 'Bruker SMART'
_computing_data_reduction 'Bruker SAINT'
_computing_molecular_graphics 'Bruker SHELXTL'
_computing_publication_material 'Bruker SHELXTL'
_computing_structure_refinement 'Bruker SHELXTL'
_computing_structure_solution 'Bruker SHELXTL'
_diffrn_ambient_temperature 298(2)
_diffrn_measured_fraction_theta_full 1.000
_diffrn_measured_fraction_theta_max 1.000
_diffrn_measurement_device_type 'CCD area detector'
_diffrn_measurement_method 'phi and omega scans'
_diffrn_radiation_type MoK\a
_diffrn_radiation_wavelength 0.71073
_diffrn_reflns_av_R_equivalents 0.0610
_diffrn_reflns_av_unetI/netI 0.0560
_diffrn_reflns_Laue_measured_fraction_full 1.000
_diffrn_reflns_Laue_measured_fraction_max 1.000
_diffrn_reflns_limit_h_max 16
_diffrn_reflns_limit_h_min -16
_diffrn_reflns_limit_k_max 17
_diffrn_reflns_limit_k_min -17
_diffrn_reflns_limit_l_max 28
_diffrn_reflns_limit_l_min -28
_diffrn_reflns_number 34973
_diffrn_reflns_point_group_measured_fraction_full 1.000
_diffrn_reflns_point_group_measured_fraction_max 1.000
_diffrn_reflns_theta_full 25.000
_diffrn_reflns_theta_max 25.000
_diffrn_reflns_theta_min 2.020
_exptl_absorpt_coefficient_mu 0.907
_exptl_absorpt_correction_type none
_exptl_crystal_colour black
_exptl_crystal_density_diffrn 1.264
_exptl_crystal_description block
_exptl_crystal_F_000 1952
_exptl_crystal_size_max 0.400
_exptl_crystal_size_mid 0.190
_exptl_crystal_size_min 0.110
_exptl_transmission_factor_max 0.7456
_exptl_transmission_factor_min 0.6519
_refine_diff_density_max 0.945
_refine_diff_density_min -0.799
_refine_diff_density_rms 0.075
_refine_ls_extinction_method none
_refine_ls_goodness_of_fit_ref 1.026
_refine_ls_hydrogen_treatment 'riding mode'
_refine_ls_matrix_type full
_refine_ls_number_parameters 500
_refine_ls_number_reflns 8598
_refine_ls_number_restraints 3
_refine_ls_restrained_S_all 1.029
_refine_ls_R_factor_all 0.1280
_refine_ls_R_factor_gt 0.0695
_refine_ls_shift/su_max 0.000
_refine_ls_shift/su_mean 0.000
_refine_ls_structure_factor_coef Fsqd
_refine_ls_weighting_details 'w=1/[\s^2^(Fo^2^)+(0.0420P)^2^+12.0000P] where P=(Fo^2^+2Fc^2^)/3'
_refine_ls_weighting_scheme calc
_refine_ls_wR_factor_gt 0.1478
_refine_ls_wR_factor_ref 0.1700
_reflns_Friedel_coverage 0.000
_reflns_number_gt 4724
_reflns_number_total 8598
_reflns_threshold_expression 'I > 2\s(I)'
_cod_data_source_file c7cc05092e2.cif
_cod_data_source_block 1
_cod_database_code 7120534
_shelx_shelxl_version_number 2014/7
_shelx_space_group_comment
;
The symmetry employed for this shelxl refinement is uniquely defined
by the following loop, which should always be used as a source of
symmetry information in preference to the above space-group names.
They are only intended as comments.
;
_shelx_estimated_absorpt_t_min 0.713
_shelx_estimated_absorpt_t_max 0.907

loop_
_space_group_symop_operation_xyz
'x, y, z'
'-x, y+1/2, -z+1/2'
'-x, -y, -z'
'x, -y-1/2, z-1/2'

loop_
_atom_site_label
_atom_site_type_symbol
_atom_site_fract_x
_atom_site_fract_y
_atom_site_fract_z
_atom_site_U_iso_or_equiv
_atom_site_adp_type
_atom_site_occupancy
_atom_site_site_symmetry_order
_atom_site_calc_flag
_atom_site_refinement_flags_posn
_atom_site_refinement_flags_adp
B1 B 0.1726(5) -0.2480(4) 0.0954(3) 0.0557(15) Uani 1 1 d . .
N1 N -0.3546(3) -0.1793(4) -0.11487(19) 0.0762(15) Uani 1 1 d . .
Co1 Co -0.46836(5) -0.23778(5) -0.11288(3) 0.0516(2) Uani 1 1 d . U
Co2 Co -0.30263(5) -0.26318(5) -0.06563(3) 0.0535(2) Uani 1 1 d . U
S1 S -0.38818(12) -0.36848(11) -0.11660(8) 0.0789(5) Uani 1 1 d . U
S2 S -0.30518(17) -0.08592(14) -0.13085(10) 0.1117(7) Uani 1 1 d . .
C1 C -0.6062(3) -0.2895(3) -0.1322(2) 0.0762(19) Uani 1 1 d G .
C2 C -0.5838(3) -0.2785(3) -0.07355(19) 0.0667(16) Uani 1 1 d G .
C3 C -0.5650(3) -0.1857(3) -0.06253(16) 0.0647(15) Uani 1 1 d G .
C4 C -0.5758(3) -0.1392(3) -0.11436(18) 0.0647(15) Uani 1 1 d G .
C5 C -0.6013(3) -0.2034(3) -0.15737(16) 0.0698(16) Uani 1 1 d G .
C6 C -0.6373(5) -0.3771(6) -0.1626(4) 0.138(4) Uani 1 1 d . .
H6A H -0.6344 -0.4262 -0.1360 0.207 Uiso 1 1 calc R U
H6B H -0.7022 -0.3708 -0.1812 0.207 Uiso 1 1 calc R U
H6C H -0.5951 -0.3900 -0.1900 0.207 Uiso 1 1 calc R U
C7 C -0.5827(5) -0.3516(6) -0.0288(4) 0.129(3) Uani 1 1 d . .
H7A H -0.5977 -0.4095 -0.0465 0.193 Uiso 1 1 calc R U
H7B H -0.5200 -0.3542 -0.0070 0.193 Uiso 1 1 calc R U
H7C H -0.6299 -0.3374 -0.0046 0.193 Uiso 1 1 calc R U
C8 C -0.5438(5) -0.1407(6) -0.0056(3) 0.108(3) Uani 1 1 d . .
H8A H -0.4870 -0.1037 -0.0044 0.161 Uiso 1 1 calc R U
H8B H -0.5334 -0.1866 0.0231 0.161 Uiso 1 1 calc R U
H8C H -0.5975 -0.1033 0.0008 0.161 Uiso 1 1 calc R U
C9 C -0.5699(6) -0.0373(4) -0.1198(4) 0.113(3) Uani 1 1 d . .
H9A H -0.5506 -0.0110 -0.0833 0.170 Uiso 1 1 calc R U
H9B H -0.5233 -0.0222 -0.1442 0.170 Uiso 1 1 calc R U
H9C H -0.6319 -0.0138 -0.1352 0.170 Uiso 1 1 calc R U
C10 C -0.6271(5) -0.1809(7) -0.2194(3) 0.123(3) Uani 1 1 d . .
H10A H -0.6172 -0.1171 -0.2252 0.184 Uiso 1 1 calc R U
H10B H -0.5869 -0.2156 -0.2410 0.184 Uiso 1 1 calc R U
H10C H -0.6936 -0.1958 -0.2314 0.184 Uiso 1 1 calc R U
C11 C -0.1773(3) -0.3339(3) -0.0390(2) 0.0766(18) Uani 1 1 d G .
C12 C -0.1594(3) -0.2397(3) -0.03828(19) 0.0642(15) Uani 1 1 d G .
C13 C -0.2153(3) -0.1995(3) -0.0006(2) 0.0714(17) Uani 1 1 d G .
C14 C -0.2677(3) -0.2687(4) 0.02197(19) 0.088(2) Uani 1 1 d G .
C15 C -0.2442(4) -0.3518(3) -0.0018(2) 0.094(2) Uani 1 1 d G .
C16 C -0.1301(5) -0.4068(5) -0.0699(4) 0.139(4) Uani 1 1 d . .
H16A H -0.0872 -0.3791 -0.0930 0.208 Uiso 1 1 calc R U
H16B H -0.0944 -0.4470 -0.0433 0.208 Uiso 1 1 calc R U
H16C H -0.1788 -0.4407 -0.0933 0.208 Uiso 1 1 calc R U
C17 C -0.0883(5) -0.1939(6) -0.0712(3) 0.112(3) Uani 1 1 d . .
H17A H -0.0882 -0.1295 -0.0642 0.168 Uiso 1 1 calc R U
H17B H -0.0250 -0.2180 -0.0596 0.168 Uiso 1 1 calc R U
H17C H -0.1066 -0.2050 -0.1106 0.168 Uiso 1 1 calc R U
C18 C -0.2156(6) -0.1004(5) 0.0142(4) 0.138(4) Uani 1 1 d . .
H18A H -0.1736 -0.0680 -0.0073 0.207 Uiso 1 1 calc R U
H18B H -0.2799 -0.0769 0.0057 0.207 Uiso 1 1 calc R U
H18C H -0.1936 -0.0929 0.0536 0.207 Uiso 1 1 calc R U
C19 C -0.3312(6) -0.2588(9) 0.0674(3) 0.191(6) Uani 1 1 d . .
H19A H -0.3875 -0.2963 0.0585 0.286 Uiso 1 1 calc R U
H19B H -0.3504 -0.1963 0.0698 0.286 Uiso 1 1 calc R U
H19C H -0.2964 -0.2775 0.1028 0.286 Uiso 1 1 calc R U
C20 C -0.2846(6) -0.4443(6) 0.0113(5) 0.186(6) Uani 1 1 d . .
H20A H -0.3290 -0.4370 0.0382 0.279 Uiso 1 1 calc R U
H20B H -0.3175 -0.4706 -0.0226 0.279 Uiso 1 1 calc R U
H20C H -0.2328 -0.4836 0.0267 0.279 Uiso 1 1 calc R U
C21 C -0.3357(7) -0.3751(7) -0.1792(4) 0.153(4) Uani 1 1 d . .
H21A H -0.3121 -0.3149 -0.1869 0.183 Uiso 1 1 calc R U
H21B H -0.2799 -0.4148 -0.1721 0.183 Uiso 1 1 calc R U
C22 C -0.3903(9) -0.4048(8) -0.2266(4) 0.203(6) Uani 1 1 d . .
H22A H -0.3524 -0.4049 -0.2571 0.304 Uiso 1 1 calc R U
H22B H -0.4124 -0.4655 -0.2208 0.304 Uiso 1 1 calc R U
H22C H -0.4448 -0.3652 -0.2356 0.304 Uiso 1 1 calc R U
C23 C -0.3688(6) -0.0590(7) -0.1971(4) 0.127(3) Uani 1 1 d . .
H23A H -0.4356 -0.0770 -0.1977 0.153 Uiso 1 1 calc R U
H23B H -0.3675 0.0065 -0.2022 0.153 Uiso 1 1 calc R U
C24 C -0.3309(10) -0.1023(7) -0.2441(4) 0.195(6) Uani 1 1 d . .
H24A H -0.3690 -0.0845 -0.2787 0.292 Uiso 1 1 calc R U
H24B H -0.2653 -0.0836 -0.2445 0.292 Uiso 1 1 calc R U
H24C H -0.3335 -0.1672 -0.2400 0.292 Uiso 1 1 calc R U
C31 C 0.1295(4) -0.1560(4) 0.1214(3) 0.0637(15) Uani 1 1 d . .
C32 C 0.0586(4) -0.1022(4) 0.0926(3) 0.0799(19) Uani 1 1 d . .
H32A H 0.0370 -0.1153 0.0550 0.096 Uiso 1 1 calc R U
C33 C 0.0177(6) -0.0276(5) 0.1181(4) 0.105(3) Uani 1 1 d . .
H33A H -0.0304 0.0070 0.0975 0.126 Uiso 1 1 calc R U
C34 C 0.0487(7) -0.0064(6) 0.1730(5) 0.117(3) Uani 1 1 d . .
H34A H 0.0227 0.0432 0.1899 0.140 Uiso 1 1 calc R U
C35 C 0.1185(7) -0.0588(6) 0.2029(4) 0.113(3) Uani 1 1 d . .
H35A H 0.1397 -0.0452 0.2404 0.136 Uiso 1 1 calc R U
C36 C 0.1574(5) -0.1318(5) 0.1777(3) 0.085(2) Uani 1 1 d . .
H36A H 0.2045 -0.1665 0.1991 0.102 Uiso 1 1 calc R U
C41 C 0.1650(4) -0.2437(4) 0.0265(2) 0.0547(13) Uani 1 1 d . .
C42 C 0.1888(4) -0.1645(4) -0.0015(3) 0.0662(16) Uani 1 1 d . .
H42A H 0.2047 -0.1122 0.0196 0.079 Uiso 1 1 calc R U
C43 C 0.1897(4) -0.1612(5) -0.0594(3) 0.0756(18) Uani 1 1 d . .
H43A H 0.2049 -0.1069 -0.0761 0.091 Uiso 1 1 calc R U
C44 C 0.1684(4) -0.2368(6) -0.0920(3) 0.0796(19) Uani 1 1 d . .
H44A H 0.1690 -0.2345 -0.1307 0.096 Uiso 1 1 calc R U
C45 C 0.1462(4) -0.3162(5) -0.0665(3) 0.0782(18) Uani 1 1 d . .
H45A H 0.1321 -0.3682 -0.0882 0.094 Uiso 1 1 calc R U
C46 C 0.1443(4) -0.3200(4) -0.0088(2) 0.0641(15) Uani 1 1 d . .
H46A H 0.1289 -0.3749 0.0071 0.077 Uiso 1 1 calc R U
C51 C 0.1081(4) -0.3304(4) 0.1170(2) 0.0571(14) Uani 1 1 d . .
C52 C 0.0148(4) -0.3504(4) 0.0908(3) 0.0717(17) Uani 1 1 d . .
H52A H -0.0089 -0.3187 0.0582 0.086 Uiso 1 1 calc R U
C53 C -0.0434(5) -0.4145(5) 0.1109(3) 0.091(2) Uani 1 1 d . .
H53A H -0.1045 -0.4258 0.0915 0.109 Uiso 1 1 calc R U
C54 C -0.0125(6) -0.4619(5) 0.1592(3) 0.095(2) Uani 1 1 d . .
H54A H -0.0517 -0.5055 0.1728 0.114 Uiso 1 1 calc R U
C55 C 0.0775(6) -0.4437(5) 0.1871(3) 0.088(2) Uani 1 1 d . .
H55A H 0.0996 -0.4746 0.2202 0.106 Uiso 1 1 calc R U
C56 C 0.1359(5) -0.3795(4) 0.1661(2) 0.0726(17) Uani 1 1 d . .
H56A H 0.1968 -0.3688 0.1859 0.087 Uiso 1 1 calc R U
C61 C 0.2881(4) -0.2606(4) 0.1164(2) 0.0549(13) Uani 1 1 d . .
C62 C 0.3347(4) -0.3452(4) 0.1179(2) 0.0725(17) Uani 1 1 d . .
H62A H 0.2975 -0.3966 0.1077 0.087 Uiso 1 1 calc R U
C63 C 0.4312(5) -0.3570(5) 0.1334(3) 0.0834(19) Uani 1 1 d . .
H63A H 0.4579 -0.4150 0.1339 0.100 Uiso 1 1 calc R U
C64 C 0.4885(5) -0.2834(6) 0.1481(3) 0.087(2) Uani 1 1 d . .
H64A H 0.5542 -0.2910 0.1596 0.104 Uiso 1 1 calc R U
C65 C 0.4486(5) -0.1981(5) 0.1459(3) 0.084(2) Uani 1 1 d . .
H65A H 0.4874 -0.1474 0.1551 0.101 Uiso 1 1 calc R U
C66 C 0.3499(4) -0.1874(4) 0.1300(2) 0.0702(16) Uani 1 1 d . .
H66A H 0.3241 -0.1289 0.1284 0.084 Uiso 1 1 calc R U
C71 C -0.0636(7) -0.2739(7) -0.2890(4) 0.142(4) Uani 1 1 d . .
H71A H -0.0205 -0.3141 -0.3058 0.171 Uiso 1 1 calc R U
H71B H -0.0592 -0.2138 -0.3053 0.171 Uiso 1 1 calc R U
Cl1 Cl -0.1788(3) -0.3130(6) -0.3042(2) 0.353(4) Uani 1 1 d . .
Cl2 Cl -0.0291(4) -0.2684(3) -0.21934(13) 0.2192(18) Uani 1 1 d . .

loop_
_atom_site_aniso_label
_atom_site_aniso_U_11
_atom_site_aniso_U_22
_atom_site_aniso_U_33
_atom_site_aniso_U_23
_atom_site_aniso_U_13
_atom_site_aniso_U_12
B1 0.062(4) 0.049(4) 0.054(4) -0.002(3) 0.003(3) 0.000(3)
N1 0.052(3) 0.122(4) 0.058(3) 0.026(3) 0.016(2) -0.015(3)
Co1 0.0513(4) 0.0563(4) 0.0465(4) -0.0007(3) 0.0039(3) -0.0017(3)
Co2 0.0441(4) 0.0494(4) 0.0678(5) -0.0007(4) 0.0099(3) -0.0025(3)
S1 0.0737(11) 0.0657(10) 0.0959(13) -0.0144(9) 0.0064(9) -0.0014(8)
S2 0.1193(17) 0.0928(14) 0.1163(17) 0.0319(12) -0.0080(13) -0.0260(12)
C1 0.048(4) 0.076(4) 0.102(5) -0.035(4) 0.005(3) -0.008(3)
C2 0.044(3) 0.080(4) 0.075(4) 0.013(3) 0.004(3) -0.006(3)
C3 0.053(4) 0.088(4) 0.054(4) -0.009(3) 0.010(3) -0.001(3)
C4 0.060(4) 0.070(4) 0.064(4) 0.001(3) 0.011(3) 0.008(3)
C5 0.061(4) 0.095(5) 0.051(3) 0.003(3) 0.000(3) 0.007(3)
C6 0.079(5) 0.116(7) 0.211(10) -0.074(7) -0.011(6) -0.016(5)
C7 0.079(5) 0.143(7) 0.167(8) 0.086(6) 0.023(5) -0.016(5)
C8 0.085(5) 0.161(8) 0.078(5) -0.044(5) 0.015(4) 0.003(5)
C9 0.120(6) 0.069(5) 0.156(8) 0.009(5) 0.039(6) 0.017(4)
C10 0.098(6) 0.210(10) 0.054(4) 0.006(5) -0.010(4) 0.034(6)
C11 0.059(4) 0.065(4) 0.101(5) -0.002(4) -0.007(4) 0.003(3)
C12 0.046(3) 0.060(4) 0.088(4) 0.009(3) 0.016(3) -0.006(3)
C13 0.053(4) 0.067(4) 0.089(5) -0.016(3) -0.006(3) 0.011(3)
C14 0.045(4) 0.151(7) 0.068(4) 0.016(5) 0.007(3) -0.009(4)
C15 0.067(5) 0.088(5) 0.118(6) 0.030(5) -0.022(4) -0.022(4)
C16 0.093(6) 0.096(6) 0.212(10) -0.064(6) -0.036(6) 0.052(5)
C17 0.064(5) 0.143(7) 0.131(7) 0.050(6) 0.020(4) -0.017(5)
C18 0.116(7) 0.092(6) 0.186(9) -0.070(6) -0.050(6) 0.029(5)
C19 0.083(6) 0.43(2) 0.066(5) 0.020(8) 0.020(4) 0.013(9)
C20 0.122(7) 0.146(8) 0.263(13) 0.134(9) -0.067(8) -0.064(6)
C21 0.177(9) 0.143(8) 0.135(8) -0.091(7) 0.010(7) 0.019(7)
C22 0.286(15) 0.200(12) 0.109(8) -0.039(8) -0.021(9) -0.080(11)
C23 0.112(7) 0.133(8) 0.127(8) 0.004(6) -0.016(6) -0.003(6)
C24 0.311(17) 0.137(9) 0.122(9) -0.020(7) -0.021(10) -0.039(10)
C31 0.065(4) 0.052(3) 0.077(4) -0.002(3) 0.021(3) -0.004(3)
C32 0.071(4) 0.060(4) 0.112(6) -0.002(4) 0.026(4) 0.003(3)
C33 0.086(6) 0.060(4) 0.176(9) 0.000(5) 0.045(6) 0.010(4)
C34 0.119(8) 0.072(5) 0.175(10) -0.033(6) 0.078(7) -0.012(5)
C35 0.133(8) 0.100(6) 0.119(7) -0.035(5) 0.062(6) -0.010(6)
C36 0.099(5) 0.079(5) 0.082(5) -0.019(4) 0.026(4) -0.003(4)
C41 0.047(3) 0.055(3) 0.061(3) 0.003(3) 0.002(3) 0.008(3)
C42 0.056(4) 0.063(4) 0.080(4) 0.008(3) 0.009(3) -0.002(3)
C43 0.062(4) 0.091(5) 0.075(5) 0.026(4) 0.013(3) 0.000(4)
C44 0.057(4) 0.123(6) 0.058(4) 0.012(4) 0.008(3) 0.012(4)
C45 0.071(4) 0.094(5) 0.068(4) -0.015(4) 0.005(3) 0.009(4)
C46 0.065(4) 0.064(4) 0.062(4) 0.005(3) 0.003(3) 0.006(3)
C51 0.063(4) 0.053(3) 0.054(3) -0.001(3) 0.004(3) -0.002(3)
C52 0.069(4) 0.078(4) 0.066(4) 0.009(3) 0.002(3) -0.008(3)
C53 0.079(5) 0.107(6) 0.088(5) 0.003(4) 0.011(4) -0.030(4)
C54 0.111(6) 0.086(5) 0.091(6) 0.005(4) 0.028(5) -0.030(5)
C55 0.117(6) 0.088(5) 0.059(4) 0.018(4) 0.011(4) -0.016(4)
C56 0.080(4) 0.077(4) 0.058(4) 0.008(3) -0.003(3) -0.011(3)
C61 0.058(3) 0.064(3) 0.042(3) -0.002(3) 0.003(2) -0.002(3)
C62 0.067(4) 0.077(4) 0.069(4) -0.010(3) -0.006(3) 0.005(3)
C63 0.074(5) 0.099(5) 0.075(5) 0.004(4) 0.004(4) 0.023(4)
C64 0.058(4) 0.138(7) 0.065(4) 0.027(4) 0.011(3) 0.002(5)
C65 0.075(5) 0.108(6) 0.068(4) 0.014(4) 0.002(4) -0.030(4)
C66 0.068(4) 0.076(4) 0.066(4) 0.008(3) 0.007(3) -0.013(3)
C71 0.127(8) 0.198(10) 0.108(7) 0.031(7) 0.036(6) 0.031(7)
Cl1 0.136(3) 0.707(12) 0.220(5) 0.079(6) 0.045(3) 0.032(5)
Cl2 0.355(5) 0.201(3) 0.104(2) -0.008(2) 0.040(3) 0.009(3)

loop_
_atom_type_symbol
_atom_type_description
_atom_type_scat_dispersion_real
_atom_type_scat_dispersion_imag
_atom_type_scat_source
C C 0.0033 0.0016 'International Tables Vol C Tables 4.2.6.8 and 6.1.1.4'
H H 0.0000 0.0000 'International Tables Vol C Tables 4.2.6.8 and 6.1.1.4'
B B 0.0013 0.0007 'International Tables Vol C Tables 4.2.6.8 and 6.1.1.4'
N N 0.0061 0.0033 'International Tables Vol C Tables 4.2.6.8 and 6.1.1.4'
S S 0.1246 0.1234 'International Tables Vol C Tables 4.2.6.8 and 6.1.1.4'
Co Co 0.3494 0.9721 'International Tables Vol C Tables 4.2.6.8 and 6.1.1.4'
Cl Cl 0.1484 0.1585 'International Tables Vol C Tables 4.2.6.8 and 6.1.1.4'

loop_
_geom_angle_atom_site_label_1
_geom_angle_atom_site_label_2
_geom_angle_atom_site_label_3
_geom_angle
C51 B1 C61 112.5(4)
C51 B1 C31 103.9(4)
C61 B1 C31 112.1(5)
C51 B1 C41 112.6(4)
C61 B1 C41 103.9(4)
C31 B1 C41 112.1(5)
S2 N1 Co2 126.6(3)
S2 N1 Co1 144.9(3)
Co2 N1 Co1 86.3(2)
N1 Co1 C1 164.5(2)
N1 Co1 C2 153.1(2)
C1 Co1 C2 39.80(9)
N1 Co1 C5 126.8(2)
C1 Co1 C5 39.70(9)
C2 Co1 C5 66.64(13)
N1 Co1 C3 118.9(2)
C1 Co1 C3 66.65(13)
C2 Co1 C3 39.68(9)
C5 Co1 C3 66.46(13)
N1 Co1 C4 107.8(2)
C1 Co1 C4 66.54(13)
C2 Co1 C4 66.52(13)
C5 Co1 C4 39.53(9)
C3 Co1 C4 39.53(8)
N1 Co1 S1 87.58(18)
C1 Co1 S1 97.71(13)
C2 Co1 S1 101.41(13)
C5 Co1 S1 127.49(14)
C3 Co1 S1 135.30(13)
C4 Co1 S1 164.24(13)
N1 Co1 Co2 46.40(15)
C1 Co1 Co2 146.91(14)
C2 Co1 Co2 119.40(12)
C5 Co1 Co2 173.23(14)
C3 Co1 Co2 115.75(11)
C4 Co1 Co2 138.07(12)
S1 Co1 Co2 56.07(5)
N1 Co2 C12 112.73(19)
N1 Co2 C11 143.3(2)
C12 Co2 C11 39.92(10)
N1 Co2 C13 109.3(2)
C12 Co2 C13 39.85(9)
C11 Co2 C13 66.71(14)
N1 Co2 C15 174.2(3)
C12 Co2 C15 66.58(14)
C11 Co2 C15 39.54(9)
C13 Co2 C15 66.24(13)
N1 Co2 C14 135.0(2)
C12 Co2 C14 66.50(14)
C11 Co2 C14 66.29(13)
C13 Co2 C14 39.43(9)
C15 Co2 C14 39.26(9)
N1 Co2 S1 88.62(18)
C12 Co2 S1 136.36(13)
C11 Co2 S1 101.07(13)
C13 Co2 S1 161.72(15)
C15 Co2 S1 95.61(15)
C14 Co2 S1 124.13(17)
N1 Co2 Co1 47.26(14)
C12 Co2 Co1 159.71(12)
C11 Co2 Co1 157.60(12)
C13 Co2 Co1 134.39(12)
C15 Co2 Co1 132.87(13)
C14 Co2 Co1 122.91(12)
S1 Co2 Co1 56.58(5)
C21 S1 Co2 104.6(3)
C21 S1 Co1 110.6(4)
Co2 S1 Co1 67.36(5)
N1 S2 C23 103.1(4)
C5 C1 C2 108.0
C5 C1 C6 125.7(5)
C2 C1 C6 126.1(5)
C5 C1 Co1 70.53(16)
C2 C1 Co1 70.14(16)
C6 C1 Co1 128.2(4)
C3 C2 C1 108.0
C3 C2 C7 124.7(5)
C1 C2 C7 127.2(5)
C3 C2 Co1 70.56(15)
C1 C2 Co1 70.06(16)
C7 C2 Co1 126.5(4)
C2 C3 C4 108.0
C2 C3 C8 127.0(5)
C4 C3 C8 124.8(5)
C2 C3 Co1 69.76(15)
C4 C3 Co1 70.45(16)
C8 C3 Co1 128.6(4)
C5 C4 C3 108.0
C5 C4 C9 127.9(5)
C3 C4 C9 123.9(5)
C5 C4 Co1 69.96(16)
C3 C4 Co1 70.02(15)
C9 C4 Co1 130.1(4)
C1 C5 C4 108.0
C1 C5 C10 126.7(5)
C4 C5 C10 125.1(5)
C1 C5 Co1 69.77(15)
C4 C5 Co1 70.50(15)
C10 C5 Co1 129.2(4)
C15 C11 C12 108.0
C15 C11 C16 123.7(5)
C12 C11 C16 128.1(5)
C15 C11 Co2 71.20(17)
C12 C11 Co2 69.59(17)
C16 C11 Co2 128.1(4)
C11 C12 C13 108.0
C11 C12 C17 124.1(5)
C13 C12 C17 127.8(5)
C11 C12 Co2 70.50(17)
C13 C12 Co2 70.78(17)
C17 C12 Co2 126.4(4)
C14 C13 C12 108.0
C14 C13 C18 126.4(6)
C12 C13 C18 125.5(5)
C14 C13 Co2 71.16(17)
C12 C13 Co2 69.37(17)
C18 C13 Co2 126.6(4)
C13 C14 C15 108.0
C13 C14 C19 126.9(7)
C15 C14 C19 124.9(7)
C13 C14 Co2 69.41(17)
C15 C14 Co2 70.22(17)
C19 C14 Co2 130.0(4)
C11 C15 C14 108.0
C11 C15 C20 126.7(7)
C14 C15 C20 125.3(7)
C11 C15 Co2 69.26(17)
C14 C15 Co2 70.53(17)
C20 C15 Co2 126.1(4)
C22 C21 S1 118.7(9)
C24 C23 S2 114.1(8)
C32 C31 C36 115.2(6)
C32 C31 B1 124.0(6)
C36 C31 B1 120.6(6)
C31 C32 C33 122.2(7)
C34 C33 C32 120.1(8)
C33 C34 C35 119.2(8)
C34 C35 C36 120.3(9)
C35 C36 C31 123.1(8)
C42 C41 C46 114.4(5)
C42 C41 B1 121.7(5)
C46 C41 B1 123.6(5)
C43 C42 C41 122.8(6)
C44 C43 C42 120.7(6)
C43 C44 C45 118.7(6)
C44 C45 C46 121.0(6)
C45 C46 C41 122.4(6)
C56 C51 C52 114.1(5)
C56 C51 B1 123.4(5)
C52 C51 B1 122.2(5)
C53 C52 C51 123.1(6)
C54 C53 C52 120.7(7)
C53 C54 C55 118.5(7)
C54 C55 C56 120.3(6)
C55 C56 C51 123.3(6)
C66 C61 C62 114.0(5)
C66 C61 B1 122.7(5)
C62 C61 B1 123.0(5)
C63 C62 C61 124.1(6)
C62 C63 C64 119.8(7)
C63 C64 C65 119.5(6)
C64 C65 C66 119.9(7)
C65 C66 C61 122.7(6)
Cl2 C71 Cl1 111.4(5)

loop_
_geom_bond_atom_site_label_1
_geom_bond_atom_site_label_2
_geom_bond_distance
B1 C51 1.636(8)
B1 C61 1.637(8)
B1 C31 1.637(8)
B1 C41 1.641(8)
N1 S2 1.605(5)
N1 Co2 1.790(5)
N1 Co1 1.815(4)
Co1 C1 2.066(4)
Co1 C2 2.067(4)
Co1 C5 2.076(4)
Co1 C3 2.078(4)
Co1 C4 2.083(4)
Co1 S1 2.2308(18)
Co1 Co2 2.4668(10)
Co2 C12 2.051(4)
Co2 C11 2.063(4)
Co2 C13 2.070(4)
Co2 C15 2.088(5)
Co2 C14 2.092(5)
Co2 S1 2.2176(18)
S1 C21 1.762(9)
S2 C23 1.756(9)
C1 C5 1.407(3)
C1 C2 1.407(3)
C1 C6 1.513(8)
C2 C3 1.407(3)
C2 C7 1.516(7)
C3 C4 1.407(3)
C3 C8 1.510(7)
C4 C5 1.407(3)
C4 C9 1.505(7)
C5 C10 1.519(7)
C11 C15 1.404(3)
C11 C12 1.404(3)
C11 C16 1.505(8)
C12 C13 1.404(3)
C12 C17 1.509(7)
C13 C14 1.404(3)
C13 C18 1.496(8)
C14 C15 1.404(3)
C14 C19 1.504(8)
C15 C20 1.520(8)
C21 C22 1.352(11)
C23 C24 1.455(12)
C31 C32 1.378(8)
C31 C36 1.398(8)
C32 C33 1.413(9)
C33 C34 1.364(11)
C34 C35 1.367(11)
C35 C36 1.379(9)
C41 C42 1.405(7)
C41 C46 1.410(7)
C42 C43 1.391(8)
C43 C44 1.368(9)
C44 C45 1.371(9)
C45 C46 1.389(8)
C51 C56 1.390(7)
C51 C52 1.401(7)
C52 C53 1.375(8)
C53 C54 1.370(9)
C54 C55 1.369(9)
C55 C56 1.386(8)
C61 C66 1.390(7)
C61 C62 1.401(7)
C62 C63 1.361(8)
C63 C64 1.363(9)
C64 C65 1.370(10)
C65 C66 1.391(8)
C71 Cl2 1.677(9)
C71 Cl1 1.703(10)
